data_4065238
loop_
_publ_author_name
'Whittemore, Sean M.'
'Gallucci, Judith'
'Stambuli, James P.'

_publ_section_title
;
 Synthesis and Reactivity of the Anionic Iridium(III) Complex
 [Cp*Ir(OTf)3][Ag{tBu2P(heptanoyl)}]
;
_journal_issue 19
_journal_name_full Organometallics
_journal_page_first 5273
_journal_paper_doi 10.1021/om200639e
_journal_volume 30
_journal_year 2011
_chemical_compound_source 'synthesis as described'
_chemical_formula_moiety 'C28 H46 Ag1 F9 Ir1 O10 P1 S3'
_chemical_formula_sum 'C28 H46 Ag F9 Ir O10 P S3'
_chemical_formula_weight 1140.92
_chemical_name_common stambuli1809
_chemical_name_systematic
;
 ?
;
_space_group_IT_number 14
_symmetry_cell_setting monoclinic
_symmetry_Int_Tables_number 14
_symmetry_space_group_name_Hall '-P 2yn'
_symmetry_space_group_name_H-M 'P 1 21/n 1'
_atom_sites_solution_hydrogens geom
_atom_sites_solution_primary direct
_atom_sites_solution_secondary difmap
_audit_conform_dict_location ftp://ftp.iucr.org/pub/cif_core.dic
_audit_conform_dict_name cif_core.dic
_audit_conform_dict_version 2.4
_audit_creation_date 2011-01-12T16:12:28-00:00
_audit_creation_method 'WinGX routine CIF_UPDATE'
_cell_angle_alpha 90
_cell_angle_beta 90.165(1)
_cell_angle_gamma 90
_cell_formula_units_Z 4
_cell_length_a 11.6112(1)
_cell_length_b 14.2871(1)
_cell_length_c 24.8819(2)
_cell_measurement_reflns_used 9807
_cell_measurement_temperature 180(2)
_cell_measurement_theta_max 27.485
_cell_measurement_theta_min 2.263
_cell_measurement_wavelength 0.71073
_cell_volume 4127.65(6)
_computing_cell_refinement 'HKL Scalepack (Otwinowski & Minor 1997)'
_computing_data_collection 'Collect (Nonius BV, 1997-2000)'
_computing_data_reduction 'HKL Denzo  (Otwinowski & Minor 1997)'
_computing_molecular_graphics 'Ortep-3 for Windows (Farrugia, 1997)'
_computing_publication_material 'WinGX publication routines (Farrugia, 1999)'
_computing_structure_refinement 'SHELXL-97 (Sheldrick, 2008)'
_computing_structure_solution 'SHELXS-97 (Sheldrick, 2008)'
_diffrn_ambient_temperature 180(2)
_diffrn_detector 'CCD plate'
_diffrn_detector_area_resol_mean 9
_diffrn_measured_fraction_theta_full 0.998
_diffrn_measured_fraction_theta_max 0.998
_diffrn_measurement_device '95mm CCD camera on \k-goniostat'
_diffrn_measurement_device_type 'Nonius KappaCCD'
_diffrn_measurement_method 'phi and omega scans'
_diffrn_orient_matrix_type 'by Nonius Collect from scalepack cell'
_diffrn_orient_matrix_UB_11 -0.582199E-1
_diffrn_orient_matrix_UB_12 0.215781E-1
_diffrn_orient_matrix_UB_13 -0.269778E-1
_diffrn_orient_matrix_UB_21 -0.615728E-1
_diffrn_orient_matrix_UB_22 -0.346124E-1
_diffrn_orient_matrix_UB_23 0.197831E-1
_diffrn_orient_matrix_UB_31 -0.153815E-1
_diffrn_orient_matrix_UB_32 0.568807E-1
_diffrn_orient_matrix_UB_33 0.222725E-1
_diffrn_radiation_monochromator graphite
_diffrn_radiation_probe x-ray
_diffrn_radiation_type MoK\a
_diffrn_radiation_wavelength 0.71073
_diffrn_reflns_av_R_equivalents 0.0535
_diffrn_reflns_limit_h_max 14
_diffrn_reflns_limit_h_min -15
_diffrn_reflns_limit_k_max 18
_diffrn_reflns_limit_k_min -18
_diffrn_reflns_limit_l_max 32
_diffrn_reflns_limit_l_min -32
_diffrn_reflns_number 65150
_diffrn_reflns_theta_full 27.51
_diffrn_reflns_theta_max 27.51
_diffrn_reflns_theta_min 2.4
_diffrn_source 'Enraf Nonius FR590'
_exptl_absorpt_coefficient_mu 3.974
_exptl_absorpt_correction_T_max 0.746
_exptl_absorpt_correction_T_min 0.563
_exptl_absorpt_correction_type multi-scan
_exptl_absorpt_process_details 'SADABS, Bruker (2008)'
_exptl_crystal_colour yellow
_exptl_crystal_density_diffrn 1.836
_exptl_crystal_density_method 'not measured'
_exptl_crystal_description blade
_exptl_crystal_F_000 2248
_exptl_crystal_size_max 0.27
_exptl_crystal_size_mid 0.23
_exptl_crystal_size_min 0.15
_refine_diff_density_max 1.038
_refine_diff_density_min -0.655
_refine_diff_density_rms 0.109
_refine_ls_extinction_method none
_refine_ls_goodness_of_fit_ref 1.023
_refine_ls_hydrogen_treatment constr
_refine_ls_matrix_type full
_refine_ls_number_parameters 490
_refine_ls_number_reflns 9450
_refine_ls_number_restraints 0
_refine_ls_restrained_S_all 1.023
_refine_ls_R_factor_all 0.0541
_refine_ls_R_factor_gt 0.0306
_refine_ls_shift/su_max 0.004
_refine_ls_shift/su_mean 0
_refine_ls_structure_factor_coef Fsqd
_refine_ls_weighting_details 'w=1/[\s\^2\^(Fo\^2\^)+(0.0210P)\^2\^+3.9850P] where P=(Fo\^2\^+2Fc\^2\^)/3'
_refine_ls_weighting_scheme calc
_refine_ls_wR_factor_gt 0.0521
_refine_ls_wR_factor_ref 0.0581
_reflns_number_gt 7263
_reflns_number_total 9450
_reflns_threshold_expression >2\s(I)
_cod_data_source_file om200639e_si_003.cif
_cod_data_source_block Stambuli1809
_cod_original_sg_symbol_H-M P21/n
_cod_original_formula_sum 'C28 H46 Ag1 F9 Ir1 O10 P1 S3'
_cod_database_code 4065238

loop_
_symmetry_equiv_pos_as_xyz
'x, y, z'
'-x+1/2, y+1/2, -z+1/2'
'-x, -y, -z'
'x-1/2, -y-1/2, z-1/2'

loop_
_atom_site_label
_atom_site_type_symbol
_atom_site_fract_x
_atom_site_fract_y
_atom_site_fract_z
_atom_site_U_iso_or_equiv
_atom_site_adp_type
_atom_site_occupancy
_atom_site_symmetry_multiplicity
_atom_site_calc_flag
_atom_site_refinement_flags
Ir Ir 0.765139(11) 0.932739(9) 0.108808(5) 0.02379(4) Uani 1 1 d .
S1 S 0.68644(8) 0.77991(6) 0.01629(3) 0.0292(2) Uani 1 1 d .
S2 S 0.63469(8) 0.76501(6) 0.18191(4) 0.0323(2) Uani 1 1 d .
S3 S 0.97872(8) 0.78287(7) 0.11537(4) 0.0355(2) Uani 1 1 d .
O1 O 0.7772(2) 0.83556(16) 0.04229(9) 0.0318(6) Uani 1 1 d .
O2 O 0.5833(2) 0.82963(17) 0.00468(10) 0.0400(6) Uani 1 1 d .
O3 O 0.6736(2) 0.68747(17) 0.03763(10) 0.0392(6) Uani 1 1 d .
O4 O 0.6471(2) 0.82583(17) 0.13499(9) 0.0372(6) Uani 1 1 d .
O5 O 0.6402(2) 0.8118(2) 0.23219(10) 0.0496(7) Uani 1 1 d .
O6 O 0.6960(3) 0.67879(18) 0.17795(11) 0.0494(7) Uani 1 1 d .
O7 O 0.8913(2) 0.83937(17) 0.14326(9) 0.0356(6) Uani 1 1 d .
O8 O 1.0444(3) 0.8317(2) 0.07638(12) 0.0582(8) Uani 1 1 d .
O9 O 0.9406(2) 0.69066(18) 0.10205(12) 0.0517(8) Uani 1 1 d .
O10 O 0.8688(2) 0.27299(19) 0.12239(12) 0.0509(8) Uani 1 1 d .
F1 F 0.6885(2) 0.7090(2) -0.07985(9) 0.0753(9) Uani 1 1 d .
F2 F 0.8546(2) 0.7162(2) -0.04214(10) 0.0684(8) Uani 1 1 d .
F3 F 0.7759(2) 0.8401(2) -0.07331(9) 0.0655(7) Uani 1 1 d .
F4 F 0.4529(3) 0.6777(3) 0.21310(12) 0.1131(14) Uani 1 1 d .
F5 F 0.4670(2) 0.68687(18) 0.12776(10) 0.0634(7) Uani 1 1 d .
F6 F 0.4172(2) 0.8050(2) 0.17293(14) 0.0951(11) Uani 1 1 d .
F7 F 1.0252(3) 0.7190(3) 0.21091(13) 0.1029(12) Uani 1 1 d .
F8 F 1.1646(2) 0.7090(2) 0.15451(13) 0.0882(10) Uani 1 1 d .
F9 F 1.1214(3) 0.8409(2) 0.18864(16) 0.1217(15) Uani 1 1 d .
C1 C 0.7547(4) 0.7599(3) -0.04833(15) 0.0442(10) Uani 1 1 d .
C2 C 0.4848(4) 0.7321(3) 0.17312(18) 0.0502(11) Uani 1 1 d .
C3 C 1.0786(5) 0.7626(4) 0.1713(2) 0.0661(14) Uani 1 1 d .
C4 C 0.7078(3) 1.0497(2) 0.15435(14) 0.0281(8) Uani 1 1 d .
C5 C 0.8273(3) 1.0602(2) 0.14314(13) 0.0261(7) Uani 1 1 d .
C6 C 0.8427(3) 1.0609(2) 0.08573(13) 0.0294(8) Uani 1 1 d .
C7 C 0.7302(3) 1.0536(2) 0.06149(14) 0.0334(9) Uani 1 1 d .
C8 C 0.6470(3) 1.0445(2) 0.10370(15) 0.0320(8) Uani 1 1 d .
C9 C 0.6532(4) 1.0492(3) 0.20900(15) 0.0457(10) Uani 1 1 d .
H9A H 0.7124 1.038 0.2364 0.069 Uiso 1 1 calc R
H9B H 0.5953 0.9994 0.2107 0.069 Uiso 1 1 calc R
H9C H 0.6163 1.1098 0.2156 0.069 Uiso 1 1 calc R
C10 C 0.9225(3) 1.0679(3) 0.18343(15) 0.0435(10) Uani 1 1 d .
H10A H 0.9442 1.1337 0.1878 0.065 Uiso 1 1 calc R
H10B H 0.9893 1.0321 0.1709 0.065 Uiso 1 1 calc R
H10C H 0.8965 1.0428 0.218 0.065 Uiso 1 1 calc R
C11 C 0.9549(4) 1.0765(3) 0.05799(17) 0.0500(11) Uani 1 1 d .
H11A H 0.9786 1.1419 0.0626 0.075 Uiso 1 1 calc R
H11B H 0.9463 1.0627 0.0196 0.075 Uiso 1 1 calc R
H11C H 1.0136 1.0353 0.0736 0.075 Uiso 1 1 calc R
C12 C 0.7055(4) 1.0509(3) 0.00237(15) 0.0565(13) Uani 1 1 d .
H12A H 0.6655 0.9925 -0.0066 0.085 Uiso 1 1 calc R
H12B H 0.7781 1.0541 -0.0176 0.085 Uiso 1 1 calc R
H12C H 0.6568 1.1043 -0.0074 0.085 Uiso 1 1 calc R
C13 C 0.5198(3) 1.0332(3) 0.0966(2) 0.0553(12) Uani 1 1 d .
H13A H 0.4837 1.095 0.0938 0.083 Uiso 1 1 calc R
H13B H 0.488 0.9998 0.1276 0.083 Uiso 1 1 calc R
H13C H 0.5043 0.9974 0.0638 0.083 Uiso 1 1 calc R
C14 C 0.7554(3) 0.3935(3) 0.01965(15) 0.0371(9) Uani 1 1 d .
C15 C 0.7359(4) 0.2898(3) 0.00874(17) 0.0577(13) Uani 1 1 d .
H15A H 0.6561 0.2734 0.0173 0.086 Uiso 1 1 calc R
H15B H 0.7883 0.2526 0.0311 0.086 Uiso 1 1 calc R
H15C H 0.7508 0.2765 -0.0293 0.086 Uiso 1 1 calc R
C16 C 0.6682(4) 0.4509(3) -0.01182(17) 0.0634(14) Uani 1 1 d .
H16A H 0.6799 0.4411 -0.0504 0.095 Uiso 1 1 calc R
H16B H 0.6783 0.5174 -0.0033 0.095 Uiso 1 1 calc R
H16C H 0.5901 0.4314 -0.002 0.095 Uiso 1 1 calc R
C17 C 0.8768(4) 0.4206(4) 0.00151(19) 0.0699(15) Uani 1 1 d .
H17A H 0.8842 0.4098 -0.0372 0.105 Uiso 1 1 calc R
H17B H 0.9336 0.3824 0.0208 0.105 Uiso 1 1 calc R
H17C H 0.8903 0.4869 0.0094 0.105 Uiso 1 1 calc R
C18 C 0.6199(3) 0.3867(3) 0.12991(15) 0.0358(9) Uani 1 1 d .
C19 C 0.5154(3) 0.4402(3) 0.1087(2) 0.0578(12) Uani 1 1 d .
H19A H 0.4943 0.4162 0.0731 0.087 Uiso 1 1 calc R
H19B H 0.5341 0.5069 0.1061 0.087 Uiso 1 1 calc R
H19C H 0.4505 0.4317 0.1334 0.087 Uiso 1 1 calc R
C20 C 0.5957(4) 0.2822(3) 0.1270(2) 0.0619(13) Uani 1 1 d .
H20A H 0.5301 0.267 0.15 0.093 Uiso 1 1 calc R
H20B H 0.6637 0.2475 0.1392 0.093 Uiso 1 1 calc R
H20C H 0.5778 0.2648 0.0898 0.093 Uiso 1 1 calc R
C21 C 0.6414(4) 0.4148(3) 0.18840(16) 0.0611(13) Uani 1 1 d .
H21A H 0.6588 0.4819 0.1902 0.092 Uiso 1 1 calc R
H21B H 0.7067 0.3792 0.2027 0.092 Uiso 1 1 calc R
H21C H 0.5726 0.4015 0.2098 0.092 Uiso 1 1 calc R
C22 C 0.8715(3) 0.3579(3) 0.12304(14) 0.0357(9) Uani 1 1 d .
C23 C 0.9684(3) 0.4131(3) 0.14730(15) 0.0383(9) Uani 1 1 d .
H23A H 0.9374 0.4523 0.1767 0.046 Uiso 1 1 calc R
H23B H 0.9998 0.4557 0.1196 0.046 Uiso 1 1 calc R
C24 C 1.0663(3) 0.3533(3) 0.16956(15) 0.0377(9) Uani 1 1 d .
H24A H 1.0888 0.3066 0.1421 0.045 Uiso 1 1 calc R
H24B H 1.0384 0.3188 0.2015 0.045 Uiso 1 1 calc R
C25 C 1.1723(3) 0.4107(3) 0.18534(16) 0.0461(11) Uani 1 1 d .
H25A H 1.2354 0.3671 0.195 0.055 Uiso 1 1 calc R
H25B H 1.1976 0.4473 0.1537 0.055 Uiso 1 1 calc R
C26 C 1.1532(3) 0.4769(3) 0.23162(16) 0.0448(10) Uani 1 1 d .
H26A H 1.1284 0.4403 0.2633 0.054 Uiso 1 1 calc R
H26B H 1.0897 0.5202 0.2221 0.054 Uiso 1 1 calc R
C27 C 1.2581(3) 0.5340(3) 0.24687(17) 0.0515(11) Uani 1 1 d .
H27A H 1.3229 0.4908 0.2542 0.062 Uiso 1 1 calc R
H27B H 1.2799 0.5736 0.2159 0.062 Uiso 1 1 calc R
C28 C 1.2411(4) 0.5960(4) 0.29532(19) 0.0731(16) Uani 1 1 d .
H28A H 1.1739 0.6363 0.2895 0.11 Uiso 1 1 calc R
H28B H 1.3097 0.6348 0.3007 0.11 Uiso 1 1 calc R
H28C H 1.2287 0.557 0.3272 0.11 Uiso 1 1 calc R
Ag Ag 0.77650(3) 0.59234(2) 0.103239(13) 0.04276(9) Uani 1 1 d .
P P 0.74958(8) 0.42903(6) 0.09243(4) 0.0313(2) Uani 1 1 d .

loop_
_atom_site_aniso_label
_atom_site_aniso_U_11
_atom_site_aniso_U_22
_atom_site_aniso_U_33
_atom_site_aniso_U_23
_atom_site_aniso_U_13
_atom_site_aniso_U_12
Ir 0.02826(7) 0.01774(7) 0.02537(7) 0.00014(6) -0.00248(5) -0.00121(6)
S1 0.0346(5) 0.0246(5) 0.0285(5) -0.0007(4) -0.0028(4) -0.0012(4)
S2 0.0395(5) 0.0263(5) 0.0313(5) -0.0009(4) 0.0057(4) -0.0069(4)
S3 0.0306(5) 0.0283(5) 0.0477(6) -0.0002(5) -0.0041(4) 0.0002(4)
O1 0.0368(14) 0.0281(14) 0.0303(13) -0.0072(11) -0.0031(11) -0.0015(11)
O2 0.0349(15) 0.0359(16) 0.0492(16) 0.0056(13) -0.0061(12) 0.0011(12)
O3 0.0510(17) 0.0224(14) 0.0444(15) 0.0019(12) -0.0072(12) -0.0047(12)
O4 0.0462(16) 0.0282(14) 0.0372(14) 0.0058(12) 0.0025(12) -0.0109(12)
O5 0.0605(19) 0.0529(19) 0.0354(15) -0.0112(14) 0.0053(13) -0.0134(15)
O6 0.070(2) 0.0281(15) 0.0502(17) 0.0040(13) -0.0037(14) 0.0068(14)
O7 0.0396(15) 0.0295(14) 0.0376(14) 0.0015(12) -0.0052(11) 0.0103(12)
O8 0.0548(19) 0.054(2) 0.066(2) 0.0183(16) 0.0173(15) -0.0024(15)
O9 0.0403(17) 0.0273(15) 0.087(2) -0.0185(15) -0.0019(15) -0.0032(13)
O10 0.0544(19) 0.0277(16) 0.070(2) 0.0007(15) -0.0177(15) 0.0034(13)
F1 0.0727(19) 0.108(2) 0.0449(14) -0.0386(15) 0.0027(13) -0.0340(17)
F2 0.0552(17) 0.090(2) 0.0599(16) -0.0264(15) 0.0069(13) 0.0138(15)
F3 0.0754(19) 0.083(2) 0.0377(13) 0.0103(14) 0.0078(12) -0.0185(15)
F4 0.103(3) 0.158(3) 0.078(2) 0.035(2) 0.0056(18) -0.091(2)
F5 0.0655(17) 0.0598(17) 0.0649(16) -0.0183(14) -0.0092(13) -0.0178(14)
F6 0.0389(16) 0.098(3) 0.148(3) -0.054(2) 0.0066(17) 0.0027(16)
F7 0.114(3) 0.126(3) 0.069(2) 0.040(2) -0.0117(19) 0.041(2)
F8 0.0508(17) 0.088(2) 0.126(3) -0.003(2) -0.0219(17) 0.0342(17)
F9 0.104(3) 0.089(3) 0.171(4) -0.047(2) -0.094(3) 0.012(2)
C1 0.045(3) 0.056(3) 0.032(2) -0.007(2) -0.0023(18) -0.011(2)
C2 0.048(3) 0.052(3) 0.051(3) -0.004(2) 0.013(2) -0.017(2)
C3 0.061(3) 0.051(3) 0.086(4) 0.001(3) -0.031(3) 0.014(3)
C4 0.034(2) 0.0150(18) 0.0349(19) -0.0036(15) 0.0020(15) 0.0029(14)
C5 0.0322(19) 0.0122(17) 0.0338(18) -0.0027(15) -0.0036(15) -0.0028(14)
C6 0.041(2) 0.0151(18) 0.0320(18) 0.0001(15) 0.0026(15) -0.0028(16)
C7 0.049(2) 0.0156(19) 0.035(2) 0.0034(15) -0.0117(17) -0.0018(16)
C8 0.033(2) 0.0188(19) 0.044(2) 0.0005(16) -0.0083(17) 0.0032(15)
C9 0.058(3) 0.035(2) 0.044(2) -0.0047(19) 0.014(2) 0.005(2)
C10 0.048(2) 0.034(2) 0.049(2) -0.003(2) -0.0162(19) -0.007(2)
C11 0.056(3) 0.036(2) 0.058(3) -0.003(2) 0.024(2) -0.006(2)
C12 0.098(4) 0.033(3) 0.038(2) 0.0113(19) -0.023(2) -0.016(2)
C13 0.037(2) 0.039(2) 0.090(3) 0.005(2) -0.022(2) 0.000(2)
C14 0.043(2) 0.030(2) 0.038(2) -0.0047(17) -0.0014(18) 0.0010(17)
C15 0.089(4) 0.033(2) 0.050(3) -0.010(2) -0.002(2) 0.002(2)
C16 0.088(4) 0.057(3) 0.045(3) -0.008(2) -0.024(2) 0.026(3)
C17 0.066(3) 0.089(4) 0.055(3) -0.008(3) 0.013(2) -0.020(3)
C18 0.038(2) 0.024(2) 0.045(2) -0.0026(17) -0.0024(18) 0.0002(17)
C19 0.036(2) 0.051(3) 0.086(3) 0.007(3) -0.005(2) 0.002(2)
C20 0.061(3) 0.032(3) 0.093(4) 0.003(2) 0.026(3) -0.007(2)
C21 0.059(3) 0.080(4) 0.045(3) -0.005(2) 0.003(2) -0.008(3)
C22 0.038(2) 0.030(2) 0.039(2) -0.0009(18) -0.0028(17) 0.0039(17)
C23 0.035(2) 0.036(2) 0.044(2) -0.0010(18) -0.0045(17) -0.0034(17)
C24 0.032(2) 0.044(2) 0.037(2) 0.0007(18) -0.0002(16) 0.0043(18)
C25 0.029(2) 0.063(3) 0.046(2) 0.003(2) 0.0026(18) 0.003(2)
C26 0.035(2) 0.050(3) 0.050(2) 0.006(2) -0.0035(18) -0.007(2)
C27 0.034(2) 0.059(3) 0.061(3) 0.010(2) -0.008(2) -0.011(2)
C28 0.063(3) 0.087(4) 0.070(3) -0.017(3) -0.006(3) -0.028(3)
Ag 0.0506(2) 0.02041(15) 0.0571(2) -0.00210(14) -0.01206(15) -0.00187(13)
P 0.0333(5) 0.0191(5) 0.0414(5) -0.0008(4) -0.0073(4) -0.0005(4)

loop_
_atom_type_symbol
_atom_type_description
_atom_type_scat_dispersion_real
_atom_type_scat_dispersion_imag
_atom_type_scat_source
C C 0.0033 0.0016 'International Tables Vol C Tables 4.2.6.8 and 6.1.1.4'
H H 0 0 'International Tables Vol C Tables 4.2.6.8 and 6.1.1.4'
Ir Ir -1.4442 7.9887 'International Tables Vol C Tables 4.2.6.8 and 6.1.1.4'
O O 0.0106 0.006 'International Tables Vol C Tables 4.2.6.8 and 6.1.1.4'
P P 0.1023 0.0942 'International Tables Vol C Tables 4.2.6.8 and 6.1.1.4'
S S 0.1246 0.1234 'International Tables Vol C Tables 4.2.6.8 and 6.1.1.4'
F F 0.0171 0.0103 'International Tables Vol C Tables 4.2.6.8 and 6.1.1.4'
Ag Ag -0.8971 1.1015 'International Tables Vol C Tables 4.2.6.8 and 6.1.1.4'

loop_
_geom_angle_atom_site_label_1
_geom_angle_atom_site_label_2
_geom_angle_atom_site_label_3
_geom_angle
C8 Ir C6 66.84(14)
C8 Ir C4 39.89(13)
C6 Ir C4 66.39(13)
C8 Ir C7 39.61(14)
C6 Ir C7 39.64(13)
C4 Ir C7 66.30(13)
C8 Ir C5 66.28(13)
C6 Ir C5 39.54(12)
C4 Ir C5 39.02(13)
C7 Ir C5 66.00(13)
C8 Ir O4 98.09(12)
C6 Ir O4 164.84(12)
C4 Ir O4 101.29(11)
C7 Ir O4 128.48(12)
C5 Ir O4 134.28(11)
C8 Ir O7 158.93(12)
C6 Ir O7 110.68(12)
C4 Ir O7 119.16(11)
C7 Ir O7 148.17(13)
C5 Ir O7 98.05(11)
O4 Ir O7 82.72(9)
C8 Ir O1 118.88(11)
C6 Ir O1 108.56(11)
C4 Ir O1 158.77(11)
C7 Ir O1 96.31(11)
C5 Ir O1 146.08(11)
O4 Ir O1 79.57(9)
O7 Ir O1 82.06(9)
O2 S1 O3 116.62(16)
O2 S1 O1 114.95(15)
O3 S1 O1 114.29(14)
O2 S1 C1 105.55(18)
O3 S1 C1 103.27(18)
O1 S1 C1 99.24(16)
O5 S2 O6 116.51(17)
O5 S2 O4 114.77(16)
O6 S2 O4 114.03(16)
O5 S2 C2 105.62(19)
O6 S2 C2 104.3(2)
O4 S2 C2 98.89(18)
O8 S3 O9 117.48(19)
O8 S3 O7 115.17(17)
O9 S3 O7 113.66(16)
O8 S3 C3 104.9(2)
O9 S3 C3 103.1(2)
O7 S3 C3 99.5(2)
S1 O1 Ir 129.50(14)
S1 O3 Ag 135.43(15)
S2 O4 Ir 136.63(15)
S2 O6 Ag 133.42(16)
S3 O7 Ir 128.32(14)
S3 O9 Ag 142.50(17)
F1 C1 F2 108.5(4)
F1 C1 F3 107.9(3)
F2 C1 F3 107.3(3)
F1 C1 S1 111.0(3)
F2 C1 S1 110.8(3)
F3 C1 S1 111.1(3)
F6 C2 F5 107.2(4)
F6 C2 F4 107.7(4)
F5 C2 F4 108.3(4)
F6 C2 S2 111.7(3)
F5 C2 S2 112.2(3)
F4 C2 S2 109.5(3)
F9 C3 F7 109.8(5)
F9 C3 F8 108.4(4)
F7 C3 F8 108.5(4)
F9 C3 S3 110.9(3)
F7 C3 S3 110.1(4)
F8 C3 S3 109.1(4)
C5 C4 C8 108.0(3)
C5 C4 C9 126.3(3)
C8 C4 C9 125.6(3)
C5 C4 Ir 70.87(18)
C8 C4 Ir 69.38(19)
C9 C4 Ir 127.7(2)
C4 C5 C6 108.6(3)
C4 C5 C10 126.6(3)
C6 C5 C10 124.9(3)
C4 C5 Ir 70.12(18)
C6 C5 Ir 69.62(18)
C10 C5 Ir 125.4(2)
C5 C6 C7 107.5(3)
C5 C6 C11 124.8(3)
C7 C6 C11 127.5(3)
C5 C6 Ir 70.84(18)
C7 C6 Ir 70.45(19)
C11 C6 Ir 128.8(3)
C8 C7 C6 108.2(3)
C8 C7 C12 126.0(4)
C6 C7 C12 125.7(4)
C8 C7 Ir 69.48(19)
C6 C7 Ir 69.90(19)
C12 C7 Ir 123.9(3)
C7 C8 C4 107.7(3)
C7 C8 C13 126.2(3)
C4 C8 C13 126.1(4)
C7 C8 Ir 70.9(2)
C4 C8 Ir 70.73(19)
C13 C8 Ir 124.6(3)
C4 C9 H9A 109.5
C4 C9 H9B 109.5
H9A C9 H9B 109.5
C4 C9 H9C 109.5
H9A C9 H9C 109.5
H9B C9 H9C 109.5
C5 C10 H10A 109.5
C5 C10 H10B 109.5
H10A C10 H10B 109.5
C5 C10 H10C 109.5
H10A C10 H10C 109.5
H10B C10 H10C 109.5
C6 C11 H11A 109.5
C6 C11 H11B 109.5
H11A C11 H11B 109.5
C6 C11 H11C 109.5
H11A C11 H11C 109.5
H11B C11 H11C 109.5
C7 C12 H12A 109.5
C7 C12 H12B 109.5
H12A C12 H12B 109.5
C7 C12 H12C 109.5
H12A C12 H12C 109.5
H12B C12 H12C 109.5
C8 C13 H13A 109.5
C8 C13 H13B 109.5
H13A C13 H13B 109.5
C8 C13 H13C 109.5
H13A C13 H13C 109.5
H13B C13 H13C 109.5
C16 C14 C15 109.6(3)
C16 C14 C17 108.9(4)
C15 C14 C17 109.3(4)
C16 C14 P 108.9(3)
C15 C14 P 115.4(3)
C17 C14 P 104.5(3)
C14 C15 H15A 109.5
C14 C15 H15B 109.5
H15A C15 H15B 109.5
C14 C15 H15C 109.5
H15A C15 H15C 109.5
H15B C15 H15C 109.5
C14 C16 H16A 109.5
C14 C16 H16B 109.5
H16A C16 H16B 109.5
C14 C16 H16C 109.5
H16A C16 H16C 109.5
H16B C16 H16C 109.5
C14 C17 H17A 109.5
C14 C17 H17B 109.5
H17A C17 H17B 109.5
C14 C17 H17C 109.5
H17A C17 H17C 109.5
H17B C17 H17C 109.5
C20 C18 C19 109.2(3)
C20 C18 C21 109.5(4)
C19 C18 C21 108.9(3)
C20 C18 P 116.2(3)
C19 C18 P 107.8(3)
C21 C18 P 105.0(3)
C18 C19 H19A 109.5
C18 C19 H19B 109.5
H19A C19 H19B 109.5
C18 C19 H19C 109.5
H19A C19 H19C 109.5
H19B C19 H19C 109.5
C18 C20 H20A 109.5
C18 C20 H20B 109.5
H20A C20 H20B 109.5
C18 C20 H20C 109.5
H20A C20 H20C 109.5
H20B C20 H20C 109.5
C18 C21 H21A 109.5
C18 C21 H21B 109.5
H21A C21 H21B 109.5
C18 C21 H21C 109.5
H21A C21 H21C 109.5
H21B C21 H21C 109.5
O10 C22 C23 123.4(3)
O10 C22 P 120.7(3)
C23 C22 P 115.9(3)
C22 C23 C24 114.2(3)
C22 C23 H23A 108.7
C24 C23 H23A 108.7
C22 C23 H23B 108.7
C24 C23 H23B 108.7
H23A C23 H23B 107.6
C23 C24 C25 113.1(3)
C23 C24 H24A 109
C25 C24 H24A 109
C23 C24 H24B 109
C25 C24 H24B 109
H24A C24 H24B 107.8
C26 C25 C24 114.3(3)
C26 C25 H25A 108.7
C24 C25 H25A 108.7
C26 C25 H25B 108.7
C24 C25 H25B 108.7
H25A C25 H25B 107.6
C25 C26 C27 114.2(3)
C25 C26 H26A 108.7
C27 C26 H26A 108.7
C25 C26 H26B 108.7
C27 C26 H26B 108.7
H26A C26 H26B 107.6
C28 C27 C26 114.2(4)
C28 C27 H27A 108.7
C26 C27 H27A 108.7
C28 C27 H27B 108.7
C26 C27 H27B 108.7
H27A C27 H27B 107.6
C27 C28 H28A 109.5
C27 C28 H28B 109.5
H28A C28 H28B 109.5
C27 C28 H28C 109.5
H28A C28 H28C 109.5
H28B C28 H28C 109.5
O9 Ag P 133.54(7)
O9 Ag O6 91.10(10)
P Ag O6 122.57(7)
O9 Ag O3 93.08(9)
P Ag O3 114.16(6)
O6 Ag O3 92.31(9)
C18 P C14 115.00(17)
C18 P C22 103.10(17)
C14 P C22 102.27(17)
C18 P Ag 111.56(12)
C14 P Ag 111.72(12)
C22 P Ag 112.55(12)

loop_
_geom_bond_atom_site_label_1
_geom_bond_atom_site_label_2
_geom_bond_distance
Ir C8 2.109(3)
Ir C6 2.120(3)
Ir C4 2.127(3)
Ir C7 2.128(3)
Ir C5 2.137(3)
Ir O4 2.154(2)
Ir O7 2.157(2)
Ir O1 2.165(2)
S1 O2 1.421(3)
S1 O3 1.431(2)
S1 O1 1.469(2)
S1 C1 1.817(4)
S2 O5 1.420(3)
S2 O6 1.427(3)
S2 O4 1.463(2)
S2 C2 1.815(4)
S3 O8 1.419(3)
S3 O9 1.429(3)
S3 O7 1.472(2)
S3 C3 1.832(5)
O3 Ag 2.435(2)
O6 Ag 2.422(3)
O9 Ag 2.367(3)
O10 C22 1.213(4)
F1 C1 1.317(4)
F2 C1 1.326(5)
F3 C1 1.327(5)
F4 C2 1.317(5)
F5 C2 1.317(5)
F6 C2 1.304(5)
F7 C3 1.322(6)
F8 C3 1.327(6)
F9 C3 1.297(5)
C4 C5 1.424(5)
C4 C8 1.445(5)
C4 C9 1.502(5)
C5 C6 1.440(5)
C5 C10 1.494(5)
C6 C7 1.441(5)
C6 C11 1.493(5)
C7 C8 1.435(5)
C7 C12 1.498(5)
C8 C13 1.495(5)
C9 H9A 0.98
C9 H9B 0.98
C9 H9C 0.98
C10 H10A 0.98
C10 H10B 0.98
C10 H10C 0.98
C11 H11A 0.98
C11 H11B 0.98
C11 H11C 0.98
C12 H12A 0.98
C12 H12B 0.98
C12 H12C 0.98
C13 H13A 0.98
C13 H13B 0.98
C13 H13C 0.98
C14 C16 1.519(5)
C14 C15 1.523(5)
C14 C17 1.531(6)
C14 P 1.882(4)
C15 H15A 0.98
C15 H15B 0.98
C15 H15C 0.98
C16 H16A 0.98
C16 H16B 0.98
C16 H16C 0.98
C17 H17A 0.98
C17 H17B 0.98
C17 H17C 0.98
C18 C20 1.520(5)
C18 C19 1.527(5)
C18 C21 1.530(5)
C18 P 1.874(4)
C19 H19A 0.98
C19 H19B 0.98
C19 H19C 0.98
C20 H20A 0.98
C20 H20B 0.98
C20 H20C 0.98
C21 H21A 0.98
C21 H21B 0.98
C21 H21C 0.98
C22 C23 1.499(5)
C22 P 1.900(4)
C23 C24 1.525(5)
C23 H23A 0.99
C23 H23B 0.99
C24 C25 1.529(5)
C24 H24A 0.99
C24 H24B 0.99
C25 C26 1.508(5)
C25 H25A 0.99
C25 H25B 0.99
C26 C27 1.513(5)
C26 H26A 0.99
C26 H26B 0.99
C27 C28 1.509(6)
C27 H27A 0.99
C27 H27B 0.99
C28 H28A 0.98
C28 H28B 0.98
C28 H28C 0.98
Ag P 2.3693(10)

loop_
_geom_torsion_atom_site_label_1
_geom_torsion_atom_site_label_2
_geom_torsion_atom_site_label_3
_geom_torsion_atom_site_label_4
_geom_torsion
O2 S1 O1 Ir 45.6(2)
O3 S1 O1 Ir -93.2(2)
C1 S1 O1 Ir 157.6(2)
C8 Ir O1 S1 -54.8(2)
C6 Ir O1 S1 -128.00(19)
C4 Ir O1 S1 -55.6(4)
C7 Ir O1 S1 -89.3(2)
C5 Ir O1 S1 -144.6(2)
O4 Ir O1 S1 38.77(18)
O7 Ir O1 S1 122.77(19)
O2 S1 O3 Ag -144.00(19)
O1 S1 O3 Ag -5.9(3)
C1 S1 O3 Ag 100.8(2)
O5 S2 O4 Ir 50.1(3)
O6 S2 O4 Ir -87.9(2)
C2 S2 O4 Ir 162.0(2)
C8 Ir O4 S2 -119.0(2)
C6 Ir O4 S2 -113.1(4)
C4 Ir O4 S2 -78.6(2)
C7 Ir O4 S2 -147.2(2)
C5 Ir O4 S2 -54.4(3)
O7 Ir O4 S2 39.7(2)
O1 Ir O4 S2 123.0(2)
O5 S2 O6 Ag -155.9(2)
O4 S2 O6 Ag -18.6(3)
C2 S2 O6 Ag 88.2(3)
O8 S3 O7 Ir 48.2(3)
O9 S3 O7 Ir -91.5(2)
C3 S3 O7 Ir 159.6(2)
C8 Ir O7 S3 -155.9(3)
C6 Ir O7 S3 -76.9(2)
C4 Ir O7 S3 -150.62(19)
C7 Ir O7 S3 -59.1(3)
C5 Ir O7 S3 -115.7(2)
O4 Ir O7 S3 110.5(2)
O1 Ir O7 S3 30.05(19)
O8 S3 O9 Ag -133.0(3)
O7 S3 O9 Ag 5.7(4)
C3 S3 O9 Ag 112.3(3)
O2 S1 C1 F1 -61.4(4)
O3 S1 C1 F1 61.6(3)
O1 S1 C1 F1 179.4(3)
O2 S1 C1 F2 178.0(3)
O3 S1 C1 F2 -59.1(3)
O1 S1 C1 F2 58.7(3)
O2 S1 C1 F3 58.7(3)
O3 S1 C1 F3 -178.4(3)
O1 S1 C1 F3 -60.5(3)
O5 S2 C2 F6 60.0(4)
O6 S2 C2 F6 -176.6(3)
O4 S2 C2 F6 -58.9(3)
O5 S2 C2 F5 -179.5(3)
O6 S2 C2 F5 -56.2(4)
O4 S2 C2 F5 61.6(3)
O5 S2 C2 F4 -59.2(4)
O6 S2 C2 F4 64.1(4)
O4 S2 C2 F4 -178.1(3)
O8 S3 C3 F9 56.8(5)
O9 S3 C3 F9 -179.7(4)
O7 S3 C3 F9 -62.6(5)
O8 S3 C3 F7 178.5(3)
O9 S3 C3 F7 -58.0(4)
O7 S3 C3 F7 59.2(4)
O8 S3 C3 F8 -62.5(4)
O9 S3 C3 F8 61.0(4)
O7 S3 C3 F8 178.1(4)
C8 Ir C4 C5 -118.7(3)
C6 Ir C4 C5 -37.11(19)
C7 Ir C4 C5 -80.6(2)
O4 Ir C4 C5 152.18(18)
O7 Ir C4 C5 64.3(2)
O1 Ir C4 C5 -117.6(3)
C6 Ir C4 C8 81.6(2)
C7 Ir C4 C8 38.1(2)
C5 Ir C4 C8 118.7(3)
O4 Ir C4 C8 -89.1(2)
O7 Ir C4 C8 -177.04(18)
O1 Ir C4 C8 1.1(4)
C8 Ir C4 C9 119.7(4)
C6 Ir C4 C9 -158.7(4)
C7 Ir C4 C9 157.8(4)
C5 Ir C4 C9 -121.6(4)
O4 Ir C4 C9 30.6(3)
O7 Ir C4 C9 -57.3(4)
O1 Ir C4 C9 120.8(4)
C8 C4 C5 C6 -0.5(4)
C9 C4 C5 C6 -177.5(3)
Ir C4 C5 C6 59.2(2)
C8 C4 C5 C10 -179.6(3)
C9 C4 C5 C10 3.4(6)
Ir C4 C5 C10 -119.9(3)
C8 C4 C5 Ir -59.7(2)
C9 C4 C5 Ir 123.3(3)
C8 Ir C5 C4 37.9(2)
C6 Ir C5 C4 119.7(3)
C7 Ir C5 C4 81.4(2)
O4 Ir C5 C4 -39.7(3)
O7 Ir C5 C4 -127.39(19)
O1 Ir C5 C4 144.9(2)
C8 Ir C5 C6 -81.8(2)
C4 Ir C5 C6 -119.7(3)
C7 Ir C5 C6 -38.3(2)
O4 Ir C5 C6 -159.46(18)
O7 Ir C5 C6 112.89(19)
O1 Ir C5 C6 25.2(3)
C8 Ir C5 C10 159.3(3)
C6 Ir C5 C10 -118.9(4)
C4 Ir C5 C10 121.3(4)
C7 Ir C5 C10 -157.3(4)
O4 Ir C5 C10 81.6(3)
O7 Ir C5 C10 -6.0(3)
O1 Ir C5 C10 -93.8(3)
C4 C5 C6 C7 1.8(4)
C10 C5 C6 C7 -179.1(3)
Ir C5 C6 C7 61.3(2)
C4 C5 C6 C11 176.0(3)
C10 C5 C6 C11 -4.9(5)
Ir C5 C6 C11 -124.5(3)
C4 C5 C6 Ir -59.5(2)
C10 C5 C6 Ir 119.6(3)
C8 Ir C6 C5 80.3(2)
C4 Ir C6 C5 36.63(19)
C7 Ir C6 C5 117.4(3)
O4 Ir C6 C5 73.9(5)
O7 Ir C6 C5 -77.2(2)
O1 Ir C6 C5 -165.50(18)
C8 Ir C6 C7 -37.1(2)
C4 Ir C6 C7 -80.8(2)
C5 Ir C6 C7 -117.4(3)
O4 Ir C6 C7 -43.5(5)
O7 Ir C6 C7 165.42(19)
O1 Ir C6 C7 77.1(2)
C8 Ir C6 C11 -160.0(4)
C4 Ir C6 C11 156.3(4)
C7 Ir C6 C11 -122.9(4)
C5 Ir C6 C11 119.7(4)
O4 Ir C6 C11 -166.4(3)
O7 Ir C6 C11 42.5(4)
O1 Ir C6 C11 -45.8(4)
C5 C6 C7 C8 -2.4(4)
C11 C6 C7 C8 -176.4(3)
Ir C6 C7 C8 59.1(2)
C5 C6 C7 C12 -179.5(3)
C11 C6 C7 C12 6.4(6)
Ir C6 C7 C12 -118.0(4)
C5 C6 C7 Ir -61.5(2)
C11 C6 C7 Ir 124.4(4)
C6 Ir C7 C8 -119.4(3)
C4 Ir C7 C8 -38.4(2)
C5 Ir C7 C8 -81.2(2)
O4 Ir C7 C8 47.3(2)
O7 Ir C7 C8 -146.0(2)
O1 Ir C7 C8 128.94(19)
C8 Ir C7 C6 119.4(3)
C4 Ir C7 C6 81.0(2)
C5 Ir C7 C6 38.22(19)
O4 Ir C7 C6 166.70(17)
O7 Ir C7 C6 -26.5(3)
O1 Ir C7 C6 -111.6(2)
C8 Ir C7 C12 -120.4(4)
C6 Ir C7 C12 120.2(4)
C4 Ir C7 C12 -158.7(4)
C5 Ir C7 C12 158.4(4)
O4 Ir C7 C12 -73.1(4)
O7 Ir C7 C12 93.7(4)
O1 Ir C7 C12 8.6(4)
C6 C7 C8 C4 2.1(4)
C12 C7 C8 C4 179.2(3)
Ir C7 C8 C4 61.5(2)
C6 C7 C8 C13 -178.8(3)
C12 C7 C8 C13 -1.7(6)
Ir C7 C8 C13 -119.4(4)
C6 C7 C8 Ir -59.4(2)
C12 C7 C8 Ir 117.7(4)
C5 C4 C8 C7 -1.0(4)
C9 C4 C8 C7 176.1(3)
Ir C4 C8 C7 -61.6(2)
C5 C4 C8 C13 179.9(3)
C9 C4 C8 C13 -3.0(6)
Ir C4 C8 C13 119.3(4)
C5 C4 C8 Ir 60.6(2)
C9 C4 C8 Ir -122.3(3)
C6 Ir C8 C7 37.18(19)
C4 Ir C8 C7 117.6(3)
C5 Ir C8 C7 80.5(2)
O4 Ir C8 C7 -144.50(19)
O7 Ir C8 C7 124.8(3)
O1 Ir C8 C7 -62.0(2)
C6 Ir C8 C4 -80.4(2)
C7 Ir C8 C4 -117.6(3)
C5 Ir C8 C4 -37.10(19)
O4 Ir C8 C4 97.9(2)
O7 Ir C8 C4 7.2(4)
O1 Ir C8 C4 -179.54(17)
C6 Ir C8 C13 158.5(4)
C4 Ir C8 C13 -121.1(4)
C7 Ir C8 C13 121.4(4)
C5 Ir C8 C13 -158.2(4)
O4 Ir C8 C13 -23.1(4)
O7 Ir C8 C13 -113.9(4)
O1 Ir C8 C13 59.4(4)
O10 C22 C23 C24 2.0(6)
P C22 C23 C24 -177.9(3)
C22 C23 C24 C25 170.3(3)
C23 C24 C25 C26 65.5(4)
C24 C25 C26 C27 -179.6(3)
C25 C26 C27 C28 -176.5(4)
S3 O9 Ag P -166.3(2)
S3 O9 Ag O6 -26.7(3)
S3 O9 Ag O3 65.7(3)
S2 O6 Ag O9 80.3(2)
S2 O6 Ag P -133.6(2)
S2 O6 Ag O3 -12.9(2)
S1 O3 Ag O9 -15.6(2)
S1 O3 Ag P -156.86(19)
S1 O3 Ag O6 75.7(2)
C20 C18 P C14 52.9(4)
C19 C18 P C14 -70.0(3)
C21 C18 P C14 174.0(3)
C20 C18 P C22 -57.6(3)
C19 C18 P C22 179.6(3)
C21 C18 P C22 63.6(3)
C20 C18 P Ag -178.6(3)
C19 C18 P Ag 58.6(3)
C21 C18 P Ag -57.4(3)
C16 C14 P C18 73.7(3)
C15 C14 P C18 -50.1(4)
C17 C14 P C18 -170.1(3)
C16 C14 P C22 -175.4(3)
C15 C14 P C22 60.9(3)
C17 C14 P C22 -59.1(3)
C16 C14 P Ag -54.8(3)
C15 C14 P Ag -178.5(3)
C17 C14 P Ag 61.5(3)
O10 C22 P C18 57.3(4)
C23 C22 P C18 -122.7(3)
O10 C22 P C14 -62.3(4)
C23 C22 P C14 117.6(3)
O10 C22 P Ag 177.7(3)
C23 C22 P Ag -2.4(3)
O9 Ag P C18 151.53(16)
O6 Ag P C18 21.84(15)
O3 Ag P C18 -87.98(14)
O9 Ag P C14 -78.20(17)
O6 Ag P C14 152.11(15)
O3 Ag P C14 42.29(15)
O9 Ag P C22 36.19(17)
O6 Ag P C22 -93.49(15)
O3 Ag P C22 156.69(14)
